data_2231504
loop_
_publ_author_name
'Asiri, Abdullah M.'
'Al-Youbi, Abdulrahman O.'
'Faidallah, Hassan M.'
'Ng, Seik Weng'
'Tiekink, Edward R. T.'

_publ_section_title
;
 (2<i>Z</i>)-1-(5-Hydroxy-3-methyl-1-phenyl-1<i>H</i>-pyrazol-4-yl)-3-(4-methoxyanilino)but-2-en-1-one
;
_journal_coeditor_code HB6355
_journal_issue 9
_journal_name_full 'Acta Crystallographica Section E'
_journal_page_first o2353
_journal_paper_doi 10.1107/S1600536811032491
_journal_volume 67
_journal_year 2011
_chemical_formula_iupac 'C21 H21 N3 O3'
_chemical_formula_moiety 'C21 H21 N3 O3'
_chemical_formula_sum 'C21 H21 N3 O3'
_chemical_formula_weight 363.41
_chemical_name_systematic
;
(2<i>Z</i>)-1-(5-Hydroxy-3-methyl-1-phenyl-1<i>H</i>-pyrazol-4-yl)-
3-(4-methoxyanilino)but-2-en-1-one
;
_space_group_IT_number 14
_symmetry_cell_setting monoclinic
_symmetry_space_group_name_Hall '-P 2yn'
_symmetry_space_group_name_H-M 'P 1 21/n 1'
_atom_sites_solution_hydrogens geom
_atom_sites_solution_primary direct
_atom_sites_solution_secondary difmap
_audit_creation_method SHELXL-97
_cell_angle_alpha 90.00
_cell_angle_beta 104.946(4)
_cell_angle_gamma 90.00
_cell_formula_units_Z 4
_cell_length_a 9.5717(3)
_cell_length_b 16.9516(6)
_cell_length_c 11.3143(4)
_cell_measurement_reflns_used 3917
_cell_measurement_temperature 100(2)
_cell_measurement_theta_max 29.31
_cell_measurement_theta_min 2.40
_cell_volume 1773.70(11)
_computing_cell_refinement 'CrysAlis PRO (Agilent, 2010)'
_computing_data_collection 'CrysAlis PRO (Agilent, 2010)'
_computing_data_reduction 'CrysAlis PRO (Agilent, 2010)'
_computing_molecular_graphics 'ORTEP-3 (Farrugia, 1997) and DIAMOND (Brandenburg, 2006)'
_computing_publication_material 'publCIF (Westrip, 2010)'
_computing_structure_refinement 'SHELXL97 (Sheldrick, 2008)'
_computing_structure_solution 'SHELXS97 (Sheldrick, 2008)'
_diffrn_ambient_temperature 100(2)
_diffrn_detector_area_resol_mean 10.4041
_diffrn_measured_fraction_theta_full 0.964
_diffrn_measured_fraction_theta_max 0.964
_diffrn_measurement_device_type 'Agilent SuperNova Dual diffractometer with an Atlas detector'
_diffrn_measurement_method \w
_diffrn_radiation_monochromator mirror
_diffrn_radiation_source 'SuperNova (Mo) X-ray Source'
_diffrn_radiation_type MoK\a
_diffrn_radiation_wavelength 0.71073
_diffrn_reflns_av_R_equivalents 0.0243
_diffrn_reflns_av_sigmaI/netI 0.0387
_diffrn_reflns_limit_h_max 9
_diffrn_reflns_limit_h_min -12
_diffrn_reflns_limit_k_max 21
_diffrn_reflns_limit_k_min -17
_diffrn_reflns_limit_l_max 14
_diffrn_reflns_limit_l_min -14
_diffrn_reflns_number 8486
_diffrn_reflns_theta_full 27.50
_diffrn_reflns_theta_max 27.50
_diffrn_reflns_theta_min 2.40
_diffrn_standards_decay_% 0
_diffrn_standards_interval_count 0
_diffrn_standards_interval_time 0
_diffrn_standards_number 0
_exptl_absorpt_coefficient_mu 0.093
_exptl_absorpt_correction_T_max 1.000
_exptl_absorpt_correction_T_min 0.837
_exptl_absorpt_correction_type multi-scan
_exptl_absorpt_process_details '(CrysAlis PRO; Agilent, 2010)'
_exptl_crystal_colour yellow
_exptl_crystal_density_diffrn 1.361
_exptl_crystal_density_method 'not measured'
_exptl_crystal_description block
_exptl_crystal_F_000 768
_exptl_crystal_size_max 0.30
_exptl_crystal_size_mid 0.25
_exptl_crystal_size_min 0.20
_refine_diff_density_max 0.271
_refine_diff_density_min -0.225
_refine_ls_extinction_method none
_refine_ls_goodness_of_fit_ref 1.054
_refine_ls_hydrogen_treatment mixed
_refine_ls_matrix_type full
_refine_ls_number_parameters 255
_refine_ls_number_reflns 3939
_refine_ls_number_restraints 2
_refine_ls_restrained_S_all 1.054
_refine_ls_R_factor_all 0.0573
_refine_ls_R_factor_gt 0.0420
_refine_ls_shift/su_max 0.000
_refine_ls_shift/su_mean 0.000
_refine_ls_structure_factor_coef Fsqd
_refine_ls_weighting_details 'calc w=1/[\s^2^(Fo^2^)+(0.0364P)^2^+0.8331P] where P=(Fo^2^+2Fc^2^)/3'
_refine_ls_weighting_scheme calc
_refine_ls_wR_factor_gt 0.0938
_refine_ls_wR_factor_ref 0.1039
_reflns_number_gt 3145
_reflns_number_total 3939
_reflns_threshold_expression I>2\s(I)
_cod_data_source_file hb6355.cif
_cod_data_source_block I
_cod_original_cell_volume 1773.70(10)
_cod_original_sg_symbol_H-M 'P 21/n'
_cod_database_code 2231504
_cod_database_fobs_code 2231504

loop_
_symmetry_equiv_pos_as_xyz
'x, y, z'
'x+1/2, -y+1/2, z+1/2'
'-x, -y, -z'
'-x-1/2, y-1/2, -z-1/2'

loop_
_atom_site_type_symbol
_atom_site_label
_atom_site_fract_x
_atom_site_fract_y
_atom_site_fract_z
_atom_site_U_iso_or_equiv
_atom_site_adp_type
_atom_site_calc_flag
_atom_site_refinement_flags
_atom_site_occupancy
_atom_site_symmetry_multiplicity
O O1 0.14980(12) 0.66071(7) 0.33592(9) 0.0222(3) Uani d D 1 1
O O2 0.37382(11) 0.60631(7) 0.29255(9) 0.0213(3) Uani d . 1 1
O O3 0.91460(11) 0.58562(7) -0.12793(9) 0.0219(3) Uani d . 1 1
N N1 0.17619(13) 0.67412(8) 0.54868(11) 0.0166(3) Uani d . 1 1
N N2 0.28248(13) 0.65978(8) 0.65708(11) 0.0175(3) Uani d . 1 1
N N3 0.61937(14) 0.57378(8) 0.23667(11) 0.0195(3) Uani d D 1 1
C C1 0.22616(16) 0.65491(9) 0.45138(13) 0.0170(3) Uani d . 1 1
C C2 0.36749(16) 0.62804(9) 0.49321(13) 0.0169(3) Uani d . 1 1
C C3 0.39577(15) 0.63279(9) 0.62323(13) 0.0162(3) Uani d . 1 1
C C4 0.52961(16) 0.61127(10) 0.71833(13) 0.0196(3) Uani d . 1 1
H H4A 0.5134 0.6184 0.7997 0.029 Uiso calc R 1 1
H H4B 0.6094 0.6452 0.7101 0.029 Uiso calc R 1 1
H H4C 0.5540 0.5560 0.7078 0.029 Uiso calc R 1 1
C C5 0.04095(15) 0.70640(9) 0.55398(13) 0.0166(3) Uani d . 1 1
C C6 -0.00329(16) 0.69838(9) 0.66119(13) 0.0187(3) Uani d . 1 1
H H6 0.0562 0.6716 0.7296 0.022 Uiso calc R 1 1
C C7 -0.13461(16) 0.72972(10) 0.66734(14) 0.0217(3) Uani d . 1 1
H H7 -0.1651 0.7245 0.7405 0.026 Uiso calc R 1 1
C C8 -0.22213(17) 0.76870(10) 0.56770(15) 0.0247(4) Uani d . 1 1
H H8 -0.3126 0.7898 0.5722 0.030 Uiso calc R 1 1
C C9 -0.17707(17) 0.77671(10) 0.46184(14) 0.0235(4) Uani d . 1 1
H H9 -0.2367 0.8036 0.3936 0.028 Uiso calc R 1 1
C C10 -0.04527(17) 0.74579(10) 0.45410(14) 0.0205(3) Uani d . 1 1
H H10 -0.0146 0.7516 0.3811 0.025 Uiso calc R 1 1
C C11 0.44652(16) 0.60431(9) 0.40619(13) 0.0176(3) Uani d . 1 1
C C12 0.59321(16) 0.58162(9) 0.44007(13) 0.0175(3) Uani d . 1 1
H H12 0.6385 0.5752 0.5247 0.021 Uiso calc R 1 1
C C13 0.67514(16) 0.56811(9) 0.35792(13) 0.0176(3) Uani d . 1 1
C C14 0.83048(16) 0.54384(10) 0.40247(14) 0.0211(3) Uani d . 1 1
H H14A 0.8907 0.5790 0.3677 0.032 Uiso calc R 1 1
H H14B 0.8417 0.4895 0.3769 0.032 Uiso calc R 1 1
H H14C 0.8606 0.5471 0.4919 0.032 Uiso calc R 1 1
C C15 0.70003(15) 0.57341(10) 0.14592(13) 0.0179(3) Uani d . 1 1
C C16 0.77859(16) 0.63978(10) 0.13037(13) 0.0193(3) Uani d . 1 1
H H16 0.7840 0.6838 0.1834 0.023 Uiso calc R 1 1
C C17 0.84893(16) 0.64190(10) 0.03781(13) 0.0190(3) Uani d . 1 1
H H17 0.9022 0.6874 0.0271 0.023 Uiso calc R 1 1
C C18 0.84160(15) 0.57738(9) -0.03966(13) 0.0172(3) Uani d . 1 1
C C19 0.76391(16) 0.51053(10) -0.02410(13) 0.0193(3) Uani d . 1 1
H H19 0.7589 0.4663 -0.0766 0.023 Uiso calc R 1 1
C C20 0.69349(16) 0.50912(10) 0.06938(13) 0.0196(3) Uani d . 1 1
H H20 0.6405 0.4636 0.0807 0.023 Uiso calc R 1 1
C C21 0.90919(17) 0.52107(10) -0.21023(13) 0.0223(3) Uani d . 1 1
H H21A 0.9647 0.5343 -0.2692 0.033 Uiso calc R 1 1
H H21B 0.8084 0.5106 -0.2540 0.033 Uiso calc R 1 1
H H21C 0.9507 0.4740 -0.1640 0.033 Uiso calc R 1 1
H H1 0.214(2) 0.6449(15) 0.300(2) 0.067(8) Uiso d D 1 1
H H3 0.5266(11) 0.5872(11) 0.2149(16) 0.030(5) Uiso d D 1 1

loop_
_atom_site_aniso_label
_atom_site_aniso_U_11
_atom_site_aniso_U_22
_atom_site_aniso_U_33
_atom_site_aniso_U_12
_atom_site_aniso_U_13
_atom_site_aniso_U_23
O1 0.0225(6) 0.0292(7) 0.0142(5) 0.0037(5) 0.0039(4) -0.0013(5)
O2 0.0214(5) 0.0273(6) 0.0154(5) 0.0025(5) 0.0049(4) -0.0012(4)
O3 0.0259(6) 0.0232(6) 0.0198(5) -0.0003(5) 0.0119(5) 0.0004(4)
N1 0.0172(6) 0.0178(7) 0.0141(6) 0.0020(5) 0.0027(5) 0.0006(5)
N2 0.0187(6) 0.0179(7) 0.0149(6) 0.0010(5) 0.0024(5) 0.0007(5)
N3 0.0178(6) 0.0250(8) 0.0171(6) 0.0018(6) 0.0070(5) -0.0006(5)
C1 0.0207(7) 0.0155(8) 0.0150(7) -0.0020(6) 0.0048(6) -0.0008(6)
C2 0.0185(7) 0.0158(8) 0.0166(7) -0.0001(6) 0.0050(6) 0.0000(6)
C3 0.0181(7) 0.0138(7) 0.0172(7) -0.0021(6) 0.0055(6) -0.0004(6)
C4 0.0204(7) 0.0215(8) 0.0172(7) 0.0024(6) 0.0053(6) -0.0002(6)
C5 0.0159(7) 0.0145(8) 0.0193(7) -0.0009(6) 0.0042(6) -0.0029(6)
C6 0.0183(7) 0.0189(8) 0.0184(7) -0.0013(6) 0.0036(6) -0.0002(6)
C7 0.0201(7) 0.0254(9) 0.0208(7) -0.0020(7) 0.0075(6) -0.0022(6)
C8 0.0181(7) 0.0273(9) 0.0288(8) 0.0025(7) 0.0060(7) -0.0032(7)
C9 0.0217(8) 0.0232(9) 0.0234(8) 0.0040(7) 0.0018(6) 0.0020(6)
C10 0.0230(8) 0.0205(8) 0.0183(7) 0.0006(6) 0.0060(6) 0.0010(6)
C11 0.0225(7) 0.0137(8) 0.0169(7) -0.0013(6) 0.0056(6) -0.0003(6)
C12 0.0205(7) 0.0178(8) 0.0145(7) 0.0001(6) 0.0051(6) -0.0005(6)
C13 0.0204(7) 0.0142(8) 0.0178(7) -0.0013(6) 0.0040(6) -0.0009(6)
C14 0.0210(7) 0.0231(9) 0.0202(7) 0.0018(6) 0.0072(6) -0.0007(6)
C15 0.0168(7) 0.0225(9) 0.0149(7) 0.0027(6) 0.0046(6) 0.0013(6)
C16 0.0205(7) 0.0180(8) 0.0188(7) 0.0039(6) 0.0039(6) -0.0011(6)
C17 0.0189(7) 0.0174(8) 0.0205(7) 0.0011(6) 0.0045(6) 0.0034(6)
C18 0.0151(7) 0.0215(8) 0.0145(7) 0.0041(6) 0.0030(6) 0.0041(6)
C19 0.0210(7) 0.0194(8) 0.0170(7) 0.0009(6) 0.0039(6) -0.0022(6)
C20 0.0202(7) 0.0197(8) 0.0191(7) -0.0020(6) 0.0056(6) 0.0001(6)
C21 0.0235(8) 0.0273(9) 0.0178(7) 0.0040(7) 0.0083(6) -0.0011(6)

loop_
_atom_type_symbol
_atom_type_description
_atom_type_scat_dispersion_real
_atom_type_scat_dispersion_imag
_atom_type_scat_source
C C 0.0033 0.0016 'International Tables Vol C Tables 4.2.6.8 and 6.1.1.4'
H H 0.0000 0.0000 'International Tables Vol C Tables 4.2.6.8 and 6.1.1.4'
N N 0.0061 0.0033 'International Tables Vol C Tables 4.2.6.8 and 6.1.1.4'
O O 0.0106 0.0060 'International Tables Vol C Tables 4.2.6.8 and 6.1.1.4'

loop_
_geom_angle_atom_site_label_1
_geom_angle_atom_site_label_2
_geom_angle_atom_site_label_3
_geom_angle
C1 O1 H1 99.0(16)
C18 O3 C21 117.30(12)
C1 N1 N2 110.07(12)
C1 N1 C5 130.27(12)
N2 N1 C5 119.65(11)
C3 N2 N1 105.77(11)
C13 N3 C15 125.88(13)
C13 N3 H3 114.1(12)
C15 N3 H3 119.1(12)
O1 C1 N1 124.40(13)
O1 C1 C2 126.92(14)
N1 C1 C2 108.68(12)
C1 C2 C3 103.98(13)
C1 C2 C11 119.59(13)
C3 C2 C11 136.42(14)
N2 C3 C2 111.50(13)
N2 C3 C4 119.49(12)
C2 C3 C4 129.00(13)
C3 C4 H4A 109.5
C3 C4 H4B 109.5
H4A C4 H4B 109.5
C3 C4 H4C 109.5
H4A C4 H4C 109.5
H4B C4 H4C 109.5
C10 C5 C6 120.45(14)
C10 C5 N1 120.55(13)
C6 C5 N1 119.00(13)
C7 C6 C5 119.44(14)
C7 C6 H6 120.3
C5 C6 H6 120.3
C6 C7 C8 120.57(14)
C6 C7 H7 119.7
C8 C7 H7 119.7
C9 C8 C7 119.60(15)
C9 C8 H8 120.2
C7 C8 H8 120.2
C8 C9 C10 120.63(15)
C8 C9 H9 119.7
C10 C9 H9 119.7
C5 C10 C9 119.30(14)
C5 C10 H10 120.3
C9 C10 H10 120.3
O2 C11 C12 121.30(13)
O2 C11 C2 115.32(13)
C12 C11 C2 123.38(13)
C13 C12 C11 124.10(13)
C13 C12 H12 118.0
C11 C12 H12 118.0
N3 C13 C12 122.10(13)
N3 C13 C14 117.52(13)
C12 C13 C14 120.35(13)
C13 C14 H14A 109.5
C13 C14 H14B 109.5
H14A C14 H14B 109.5
C13 C14 H14C 109.5
H14A C14 H14C 109.5
H14B C14 H14C 109.5
C20 C15 C16 119.82(14)
C20 C15 N3 120.37(14)
C16 C15 N3 119.71(14)
C17 C16 C15 120.12(15)
C17 C16 H16 119.9
C15 C16 H16 119.9
C16 C17 C18 120.05(15)
C16 C17 H17 120.0
C18 C17 H17 120.0
O3 C18 C19 124.54(14)
O3 C18 C17 115.33(14)
C19 C18 C17 120.13(14)
C18 C19 C20 119.28(14)
C18 C19 H19 120.4
C20 C19 H19 120.4
C15 C20 C19 120.60(15)
C15 C20 H20 119.7
C19 C20 H20 119.7
O3 C21 H21A 109.5
O3 C21 H21B 109.5
H21A C21 H21B 109.5
O3 C21 H21C 109.5
H21A C21 H21C 109.5
H21B C21 H21C 109.5

loop_
_geom_bond_atom_site_label_1
_geom_bond_atom_site_label_2
_geom_bond_distance
O1 C1 1.3259(17)
O1 H1 0.864(10)
O2 C11 1.2950(17)
O3 C18 1.3657(17)
O3 C21 1.4291(19)
N1 C1 1.3484(19)
N1 N2 1.3981(16)
N1 C5 1.4208(19)
N2 C3 1.3213(19)
N3 C13 1.3410(19)
N3 C15 1.4350(19)
N3 H3 0.888(9)
C1 C2 1.390(2)
C2 C3 1.4277(19)
C2 C11 1.445(2)
C3 C4 1.490(2)
C4 H4A 0.9800
C4 H4B 0.9800
C4 H4C 0.9800
C5 C10 1.387(2)
C5 C6 1.391(2)
C6 C7 1.383(2)
C6 H6 0.9500
C7 C8 1.386(2)
C7 H7 0.9500
C8 C9 1.380(2)
C8 H8 0.9500
C9 C10 1.390(2)
C9 H9 0.9500
C10 H10 0.9500
C11 C12 1.410(2)
C12 C13 1.381(2)
C12 H12 0.9500
C13 C14 1.499(2)
C14 H14A 0.9800
C14 H14B 0.9800
C14 H14C 0.9800
C15 C20 1.383(2)
C15 C16 1.389(2)
C16 C17 1.384(2)
C16 H16 0.9500
C17 C18 1.392(2)
C17 H17 0.9500
C18 C19 1.391(2)
C19 C20 1.393(2)
C19 H19 0.9500
C20 H20 0.9500
C21 H21A 0.9800
C21 H21B 0.9800
C21 H21C 0.9800

loop_
_geom_hbond_atom_site_label_D
_geom_hbond_atom_site_label_H
_geom_hbond_atom_site_label_A
_geom_hbond_site_symmetry_A
_geom_hbond_distance_DH
_geom_hbond_distance_HA
_geom_hbond_distance_DA
_geom_hbond_angle_DHA
O1 H1 O2 . 0.864(10) 1.682(13) 2.4963(15) 156(2)
N3 H3 O2 . 0.888(9) 1.918(14) 2.6447(16) 137.9(16)
C14 H14b Cg1 3_666 0.98 2.88 3.5542(18) 127
C21 H21c Cg2 3_765 0.98 2.76 3.5195(17) 134

loop_
_geom_torsion_atom_site_label_1
_geom_torsion_atom_site_label_2
_geom_torsion_atom_site_label_3
_geom_torsion_atom_site_label_4
_geom_torsion
C1 N1 N2 C3 0.61(16)
C5 N1 N2 C3 -177.93(13)
N2 N1 C1 O1 178.89(14)
C5 N1 C1 O1 -2.8(3)
N2 N1 C1 C2 -0.54(17)
C5 N1 C1 C2 177.79(15)
O1 C1 C2 C3 -179.15(15)
N1 C1 C2 C3 0.26(17)
O1 C1 C2 C11 1.2(2)
N1 C1 C2 C11 -179.38(13)
N1 N2 C3 C2 -0.44(17)
N1 N2 C3 C4 -179.84(13)
C1 C2 C3 N2 0.12(18)
C11 C2 C3 N2 179.67(17)
C1 C2 C3 C4 179.46(15)
C11 C2 C3 C4 -1.0(3)
C1 N1 C5 C10 -20.5(2)
N2 N1 C5 C10 157.74(14)
C1 N1 C5 C6 159.97(15)
N2 N1 C5 C6 -21.8(2)
C10 C5 C6 C7 0.3(2)
N1 C5 C6 C7 179.88(14)
C5 C6 C7 C8 0.2(2)
C6 C7 C8 C9 -0.5(3)
C7 C8 C9 C10 0.3(3)
C6 C5 C10 C9 -0.5(2)
N1 C5 C10 C9 179.96(14)
C8 C9 C10 C5 0.2(2)
C1 C2 C11 O2 -3.6(2)
C3 C2 C11 O2 176.96(17)
C1 C2 C11 C12 175.40(15)
C3 C2 C11 C12 -4.1(3)
O2 C11 C12 C13 7.2(2)
C2 C11 C12 C13 -171.74(15)
C15 N3 C13 C12 169.33(15)
C15 N3 C13 C14 -12.5(2)
C11 C12 C13 N3 -1.7(2)
C11 C12 C13 C14 -179.77(15)
C13 N3 C15 C20 109.16(18)
C13 N3 C15 C16 -74.5(2)
C20 C15 C16 C17 0.7(2)
N3 C15 C16 C17 -175.75(13)
C15 C16 C17 C18 -0.3(2)
C21 O3 C18 C19 0.5(2)
C21 O3 C18 C17 -179.53(13)
C16 C17 C18 O3 179.91(13)
C16 C17 C18 C19 -0.2(2)
O3 C18 C19 C20 -179.88(13)
C17 C18 C19 C20 0.2(2)
C16 C15 C20 C19 -0.6(2)
N3 C15 C20 C19 175.76(13)
C18 C19 C20 C15 0.2(2)

loop_
_cod_related_entry_id
_cod_related_entry_database
_cod_related_entry_code
1 ChemSpider 30656935
